data_7020811
loop_
_publ_author_name
'Peng, Guo'
'Kostakis, George E.'
'Lan, Yanhua'
'Powell, Annie K.'

_publ_section_title
;
 Body-wing swapping in butterfly {Fe(III)2Ln(III)2} coordination clusters
 with triethylene glycol as ligand.
;
_journal_issue 1
_journal_name_full 'Dalton transactions (Cambridge, England : 2003)'
_journal_page_first 46
_journal_page_last 49
_journal_paper_doi 10.1039/c2dt32027d
_journal_volume 42
_journal_year 2013
_chemical_formula_sum 'C32 H62 Dy2 Fe2 N6 O18'
_chemical_formula_weight 1255.58
_chemical_name_systematic
;
?
;
_space_group_IT_number 61
_symmetry_cell_setting orthorhombic
_symmetry_space_group_name_Hall '-P 2ac 2ab'
_symmetry_space_group_name_H-M 'P b c a'
_atom_sites_solution_hydrogens geom
_atom_sites_solution_primary direct
_atom_sites_solution_secondary difmap
_audit_creation_method SHELXL-97
_cell_angle_alpha 90.00
_cell_angle_beta 90.00
_cell_angle_gamma 90.00
_cell_formula_units_Z 4
_cell_length_a 17.968(4)
_cell_length_b 11.556(2)
_cell_length_c 21.806(4)
_cell_measurement_reflns_used 7025
_cell_measurement_temperature 180(2)
_cell_measurement_theta_max 26.15
_cell_measurement_theta_min 2.30
_cell_volume 4527.8(15)
_computing_cell_refinement 'STOE X-AREA'
_computing_data_collection 'STOE X-AREA'
_computing_data_reduction 'STOE X-RED'
_computing_structure_refinement 'SHELXL-97 (Sheldrick, 1997)'
_computing_structure_solution 'SHELXS-97 (Sheldrick, 1990)'
_diffrn_ambient_temperature 180(2)
_diffrn_detector 'image plate ( 34 cm diameter )'
_diffrn_detector_type STOE
_diffrn_measured_fraction_theta_full 0.996
_diffrn_measured_fraction_theta_max 0.990
_diffrn_measurement_device '2-circle goniometer'
_diffrn_measurement_device_type 'STOE IPDS 2'
_diffrn_radiation_monochromator graphite
_diffrn_radiation_source 'fine-focus sealed tube'
_diffrn_radiation_type MoK\a
_diffrn_radiation_wavelength 0.71073
_diffrn_reflns_av_R_equivalents 0.0411
_diffrn_reflns_av_sigmaI/netI 0.0611
_diffrn_reflns_limit_h_max 21
_diffrn_reflns_limit_h_min -18
_diffrn_reflns_limit_k_max 14
_diffrn_reflns_limit_k_min -12
_diffrn_reflns_limit_l_max 26
_diffrn_reflns_limit_l_min -22
_diffrn_reflns_number 13333
_diffrn_reflns_theta_full 25.00
_diffrn_reflns_theta_max 25.61
_diffrn_reflns_theta_min 2.29
_exptl_absorpt_coefficient_mu 3.966
_exptl_absorpt_correction_T_max 0.5695
_exptl_absorpt_correction_T_min 0.5043
_exptl_absorpt_correction_type multi-scan
_exptl_absorpt_process_details 'XPREP in SHELXTL 6.14 (BrukerAXS Inc., 2003)'
_exptl_crystal_colour orange
_exptl_crystal_density_diffrn 1.842
_exptl_crystal_density_method 'not measured'
_exptl_crystal_description block
_exptl_crystal_F_000 2496
_exptl_crystal_size_max 0.20
_exptl_crystal_size_mid 0.18
_exptl_crystal_size_min 0.16
_refine_diff_density_max 0.689
_refine_diff_density_min -0.593
_refine_diff_density_rms 0.083
_refine_ls_extinction_method none
_refine_ls_goodness_of_fit_ref 0.861
_refine_ls_hydrogen_treatment constr
_refine_ls_matrix_type full
_refine_ls_number_parameters 271
_refine_ls_number_reflns 4215
_refine_ls_number_restraints 0
_refine_ls_restrained_S_all 0.861
_refine_ls_R_factor_all 0.0531
_refine_ls_R_factor_gt 0.0241
_refine_ls_shift/su_max 0.002
_refine_ls_shift/su_mean 0.000
_refine_ls_structure_factor_coef Fsqd
_refine_ls_weighting_details 'calc w=1/[\s^2^(Fo^2^)+(0.0005P)^2^+0.0000P] where P=(Fo^2^+2Fc^2^)/3'
_refine_ls_weighting_scheme calc
_refine_ls_wR_factor_gt 0.0341
_refine_ls_wR_factor_ref 0.0360
_reflns_number_gt 2772
_reflns_number_total 4215
_reflns_threshold_expression >2sigma(I)
_cod_data_source_file c2dt32027d.txt
_cod_data_source_block 2
_cod_original_cell_volume 4527.8(16)
_cod_original_sg_symbol_H-M Pbca
_cod_database_code 7020811

loop_
_symmetry_equiv_pos_as_xyz
'x, y, z'
'-x+1/2, -y, z+1/2'
'x+1/2, -y+1/2, -z'
'-x, y+1/2, -z+1/2'
'-x, -y, -z'
'x-1/2, y, -z-1/2'
'-x-1/2, y-1/2, z'
'x, -y-1/2, z-1/2'

loop_
_atom_site_label
_atom_site_type_symbol
_atom_site_fract_x
_atom_site_fract_y
_atom_site_fract_z
_atom_site_U_iso_or_equiv
_atom_site_adp_type
_atom_site_occupancy
_atom_site_symmetry_multiplicity
_atom_site_calc_flag
_atom_site_refinement_flags
Fe1 Fe 1.05371(3) -0.17803(4) 0.57300(3) 0.02238(12) Uani 1 1 d .
Dy1 Dy 0.990051(8) 0.098636(14) 0.572254(9) 0.02225(5) Uani 1 1 d .
C1 C 0.9549(2) -0.0922(4) 0.67516(18) 0.0286(9) Uani 1 1 d .
H1A H 1.0019 -0.1030 0.6980 0.034 Uiso 1 1 calc R
H1B H 0.9231 -0.1607 0.6825 0.034 Uiso 1 1 calc R
C2 C 0.9159(2) 0.0147(4) 0.6980(2) 0.0315(11) Uani 1 1 d .
H2A H 0.8658 0.0214 0.6794 0.038 Uiso 1 1 calc R
H2B H 0.9104 0.0120 0.7432 0.038 Uiso 1 1 calc R
C3 C 0.9417(3) 0.2223(4) 0.7037(2) 0.0337(12) Uani 1 1 d .
H3A H 0.9431 0.2226 0.7491 0.040 Uiso 1 1 calc R
H3B H 0.8911 0.2440 0.6901 0.040 Uiso 1 1 calc R
C4 C 0.9987(3) 0.3052(3) 0.67800(17) 0.0365(10) Uani 1 1 d .
H4A H 0.9870 0.3856 0.6902 0.044 Uiso 1 1 calc R
H4B H 1.0491 0.2855 0.6931 0.044 Uiso 1 1 calc R
C5 C 1.0467(2) 0.3613(3) 0.5773(2) 0.0332(11) Uani 1 1 d .
H5A H 1.0981 0.3320 0.5823 0.040 Uiso 1 1 calc R
H5B H 1.0452 0.4435 0.5901 0.040 Uiso 1 1 calc R
C6 C 1.0208(3) 0.3482(3) 0.51093(19) 0.0295(10) Uani 1 1 d .
H6A H 0.9726 0.3884 0.5054 0.035 Uiso 1 1 calc R
H6B H 1.0576 0.3842 0.4830 0.035 Uiso 1 1 calc R
C7 C 1.1421(2) 0.0067(4) 0.64315(19) 0.0291(10) Uani 1 1 d .
C8 C 1.2094(2) 0.0264(4) 0.6848(2) 0.0336(12) Uani 1 1 d .
C9 C 1.2785(2) -0.0087(5) 0.6466(3) 0.0533(15) Uani 1 1 d .
H9A H 1.3236 0.0026 0.6712 0.080 Uiso 1 1 calc R
H9B H 1.2812 0.0393 0.6096 0.080 Uiso 1 1 calc R
H9C H 1.2744 -0.0903 0.6348 0.080 Uiso 1 1 calc R
C10 C 1.2031(2) -0.0527(4) 0.7411(2) 0.0380(12) Uani 1 1 d .
H10A H 1.2460 -0.0404 0.7679 0.057 Uiso 1 1 calc R
H10B H 1.2019 -0.1337 0.7277 0.057 Uiso 1 1 calc R
H10C H 1.1572 -0.0346 0.7634 0.057 Uiso 1 1 calc R
C11 C 1.2152(3) 0.1520(4) 0.7041(3) 0.067(2) Uani 1 1 d .
H11A H 1.2588 0.1621 0.7306 0.100 Uiso 1 1 calc R
H11B H 1.1702 0.1741 0.7267 0.100 Uiso 1 1 calc R
H11C H 1.2203 0.2009 0.6677 0.100 Uiso 1 1 calc R
C12 C 0.8353(2) 0.2302(3) 0.5308(2) 0.0259(10) Uani 1 1 d .
C13 C 0.7649(2) 0.2974(4) 0.5495(2) 0.0287(11) Uani 1 1 d .
C14 C 0.7376(3) 0.2618(5) 0.6121(3) 0.0574(16) Uani 1 1 d .
H14A H 0.6925 0.3055 0.6223 0.086 Uiso 1 1 calc R
H14B H 0.7762 0.2778 0.6426 0.086 Uiso 1 1 calc R
H14C H 0.7262 0.1788 0.6120 0.086 Uiso 1 1 calc R
C15 C 0.7848(3) 0.4265(4) 0.5479(3) 0.0586(17) Uani 1 1 d .
H15A H 0.8022 0.4473 0.5068 0.088 Uiso 1 1 calc R
H15B H 0.8244 0.4421 0.5778 0.088 Uiso 1 1 calc R
H15C H 0.7408 0.4725 0.5582 0.088 Uiso 1 1 calc R
C16 C 0.7050(3) 0.2743(5) 0.5009(3) 0.0514(14) Uani 1 1 d .
H16A H 0.7238 0.2966 0.4604 0.077 Uiso 1 1 calc R
H16B H 0.6604 0.3197 0.5105 0.077 Uiso 1 1 calc R
H16C H 0.6924 0.1917 0.5008 0.077 Uiso 1 1 calc R
N1 N 1.0444(2) -0.3157(3) 0.62607(17) 0.0342(9) Uani 1 1 d .
N2 N 0.9883(3) -0.3622(3) 0.64321(19) 0.0425(10) Uani 1 1 d .
N3 N 0.9369(3) -0.4101(5) 0.6606(3) 0.0818(18) Uani 1 1 d .
O1 O 1.06540(14) -0.0291(2) 0.51756(12) 0.0221(6) Uani 1 1 d .
H1 H 1.1179 -0.0023 0.5123 0.033 Uiso 1 1 calc R
O2 O 0.97035(13) -0.0827(2) 0.61180(11) 0.0251(7) Uani 1 1 d .
O3 O 0.96172(13) 0.1102(3) 0.68025(11) 0.0293(6) Uani 1 1 d .
O4 O 0.99473(17) 0.2927(2) 0.61302(11) 0.0289(6) Uani 1 1 d .
O5 O 1.01270(16) 0.23006(19) 0.49623(12) 0.0256(6) Uani 1 1 d .
O6 O 1.10484(13) 0.0912(2) 0.62405(12) 0.0265(6) Uani 1 1 d .
O7 O 1.12843(13) -0.0994(3) 0.63023(12) 0.0314(6) Uani 1 1 d .
O8 O 0.85659(16) 0.2427(2) 0.47547(14) 0.0290(7) Uani 1 1 d .
O9 O 0.86728(13) 0.1692(2) 0.57024(16) 0.0291(6) Uani 1 1 d .

loop_
_atom_site_aniso_label
_atom_site_aniso_U_11
_atom_site_aniso_U_22
_atom_site_aniso_U_33
_atom_site_aniso_U_23
_atom_site_aniso_U_13
_atom_site_aniso_U_12
Fe1 0.0244(3) 0.0229(3) 0.0199(3) -0.0029(3) -0.0030(4) 0.0049(2)
Dy1 0.02404(8) 0.02159(7) 0.02112(8) -0.00055(11) -0.00110(10) 0.00237(9)
C1 0.035(2) 0.029(2) 0.022(2) 0.003(2) 0.0039(18) -0.001(2)
C2 0.032(3) 0.037(3) 0.026(3) 0.001(2) 0.005(2) 0.002(2)
C3 0.043(3) 0.034(3) 0.024(3) -0.004(2) 0.004(2) 0.008(2)
C4 0.052(3) 0.032(2) 0.026(2) -0.0065(17) -0.001(3) 0.002(3)
C5 0.031(2) 0.0229(19) 0.046(3) -0.009(2) 0.005(3) -0.0105(16)
C6 0.036(3) 0.023(2) 0.030(2) -0.0003(18) 0.003(2) -0.0050(19)
C7 0.027(2) 0.033(2) 0.028(3) -0.006(2) 0.0009(19) -0.0035(19)
C8 0.032(3) 0.033(2) 0.036(3) 0.004(2) -0.013(2) -0.003(2)
C9 0.027(3) 0.082(4) 0.051(4) 0.012(3) -0.006(2) -0.010(3)
C10 0.040(3) 0.042(3) 0.032(3) 0.000(2) -0.006(2) -0.002(2)
C11 0.076(4) 0.039(3) 0.085(5) -0.004(3) -0.054(4) -0.008(3)
C12 0.024(2) 0.022(2) 0.032(3) -0.008(2) 0.000(2) -0.0018(18)
C13 0.024(2) 0.027(2) 0.035(3) -0.0040(19) 0.0001(19) 0.0026(18)
C14 0.044(3) 0.077(4) 0.051(4) -0.001(3) 0.013(3) 0.025(3)
C15 0.049(3) 0.032(3) 0.095(5) -0.015(3) 0.007(3) 0.007(2)
C16 0.031(3) 0.067(4) 0.056(4) 0.007(3) -0.004(3) 0.012(3)
N1 0.037(2) 0.031(2) 0.035(2) 0.0077(19) -0.0066(19) -0.0001(18)
N2 0.056(3) 0.0263(19) 0.045(3) 0.0009(16) 0.004(3) 0.004(2)
N3 0.073(3) 0.053(3) 0.119(5) 0.020(4) 0.035(3) -0.004(3)
O1 0.0172(14) 0.0266(16) 0.0226(18) -0.0007(12) 0.0013(12) 0.0001(12)
O2 0.0309(16) 0.0270(16) 0.0175(14) -0.0005(12) 0.0026(11) 0.0014(13)
O3 0.0353(15) 0.0279(16) 0.0248(15) -0.0025(14) 0.0022(12) -0.0002(14)
O4 0.0383(18) 0.0266(13) 0.0218(14) -0.0014(11) -0.0002(15) -0.0028(15)
O5 0.0264(15) 0.0214(12) 0.0292(15) -0.0003(11) -0.0019(15) -0.0003(13)
O6 0.0240(14) 0.0236(14) 0.0317(16) -0.0036(15) -0.0038(12) 0.0016(15)
O7 0.0336(15) 0.0237(14) 0.0368(17) -0.0020(16) -0.0071(13) 0.0001(15)
O8 0.0282(16) 0.0286(16) 0.0302(19) -0.0006(13) -0.0023(14) 0.0063(13)
O9 0.0292(14) 0.0284(14) 0.0298(15) 0.0006(17) 0.0032(17) 0.0036(11)

loop_
_atom_type_symbol
_atom_type_description
_atom_type_scat_dispersion_real
_atom_type_scat_dispersion_imag
_atom_type_scat_source
C C 0.0033 0.0016 'International Tables Vol C Tables 4.2.6.8 and 6.1.1.4'
H H 0.0000 0.0000 'International Tables Vol C Tables 4.2.6.8 and 6.1.1.4'
N N 0.0061 0.0033 'International Tables Vol C Tables 4.2.6.8 and 6.1.1.4'
O O 0.0106 0.0060 'International Tables Vol C Tables 4.2.6.8 and 6.1.1.4'
Fe Fe 0.3463 0.8444 'International Tables Vol C Tables 4.2.6.8 and 6.1.1.4'
Dy Dy -0.1892 4.4098 'International Tables Vol C Tables 4.2.6.8 and 6.1.1.4'

loop_
_geom_angle_atom_site_label_1
_geom_angle_atom_site_label_2
_geom_angle_atom_site_label_3
_geom_angle
_geom_angle_site_symmetry_1
_geom_angle_site_symmetry_3
N1 Fe1 O5 98.55(13) . 5_756
N1 Fe1 O2 97.44(14) . .
O5 Fe1 O2 92.12(11) 5_756 .
N1 Fe1 O7 93.19(14) . .
O5 Fe1 O7 167.86(11) 5_756 .
O2 Fe1 O7 89.37(11) . .
N1 Fe1 O8 94.27(14) . 5_756
O5 Fe1 O8 88.32(11) 5_756 5_756
O2 Fe1 O8 168.08(11) . 5_756
O7 Fe1 O8 87.75(11) . 5_756
N1 Fe1 O1 178.72(14) . .
O5 Fe1 O1 82.73(10) 5_756 .
O2 Fe1 O1 82.57(10) . .
O7 Fe1 O1 85.53(11) . .
O8 Fe1 O1 85.67(11) 5_756 .
N1 Fe1 Dy1 138.26(11) . 5_756
O5 Fe1 Dy1 40.87(7) 5_756 5_756
O2 Fe1 Dy1 94.08(7) . 5_756
O7 Fe1 Dy1 127.01(8) . 5_756
O8 Fe1 Dy1 78.52(8) 5_756 5_756
O1 Fe1 Dy1 42.98(7) . 5_756
N1 Fe1 Dy1 137.13(12) . .
O5 Fe1 Dy1 94.47(7) 5_756 .
O2 Fe1 Dy1 41.18(7) . .
O7 Fe1 Dy1 78.81(8) . .
O8 Fe1 Dy1 126.91(8) 5_756 .
O1 Fe1 Dy1 42.61(7) . .
Dy1 Fe1 Dy1 70.281(14) 5_756 .
O5 Dy1 O2 155.18(9) . .
O5 Dy1 O1 86.91(9) . .
O2 Dy1 O1 72.75(9) . .
O5 Dy1 O1 72.35(9) . 5_756
O2 Dy1 O1 86.28(9) . 5_756
O1 Dy1 O1 66.52(10) . 5_756
O5 Dy1 O9 85.58(10) . .
O2 Dy1 O9 100.32(9) . .
O1 Dy1 O9 139.00(10) . .
O1 Dy1 O9 72.80(10) 5_756 .
O5 Dy1 O6 102.50(10) . .
O2 Dy1 O6 85.49(9) . .
O1 Dy1 O6 73.34(9) . .
O1 Dy1 O6 139.68(9) 5_756 .
O9 Dy1 O6 147.52(10) . .
O5 Dy1 O3 135.15(9) . .
O2 Dy1 O3 69.57(9) . .
O1 Dy1 O3 131.06(9) . .
O1 Dy1 O3 138.25(9) 5_756 .
O9 Dy1 O3 78.53(10) . .
O6 Dy1 O3 73.65(9) . .
O5 Dy1 O4 69.11(9) . .
O2 Dy1 O4 135.71(8) . .
O1 Dy1 O4 139.15(9) . .
O1 Dy1 O4 129.96(9) 5_756 .
O9 Dy1 O4 73.58(10) . .
O6 Dy1 O4 80.02(10) . .
O3 Dy1 O4 66.21(9) . .
O5 Dy1 Fe1 35.26(7) . 5_756
O2 Dy1 Fe1 124.25(6) . 5_756
O1 Dy1 Fe1 80.10(6) . 5_756
O1 Dy1 Fe1 38.01(6) 5_756 5_756
O9 Dy1 Fe1 70.80(8) . 5_756
O6 Dy1 Fe1 131.43(7) . 5_756
O3 Dy1 Fe1 147.99(6) . 5_756
O4 Dy1 Fe1 95.78(6) . 5_756
O5 Dy1 Fe1 124.70(6) . .
O2 Dy1 Fe1 35.89(6) . .
O1 Dy1 Fe1 37.88(6) . .
O1 Dy1 Fe1 79.86(6) 5_756 .
O9 Dy1 Fe1 129.98(6) . .
O6 Dy1 Fe1 70.61(7) . .
O3 Dy1 Fe1 96.80(7) . .
O4 Dy1 Fe1 149.46(7) . .
Fe1 Dy1 Fe1 109.719(14) 5_756 .
O2 C1 C2 110.6(4) . .
O2 C1 H1A 109.5 . .
C2 C1 H1A 109.5 . .
O2 C1 H1B 109.5 . .
C2 C1 H1B 109.5 . .
H1A C1 H1B 108.1 . .
O3 C2 C1 106.0(3) . .
O3 C2 H2A 110.5 . .
C1 C2 H2A 110.5 . .
O3 C2 H2B 110.5 . .
C1 C2 H2B 110.5 . .
H2A C2 H2B 108.7 . .
O3 C3 C4 105.7(3) . .
O3 C3 H3A 110.6 . .
C4 C3 H3A 110.6 . .
O3 C3 H3B 110.6 . .
C4 C3 H3B 110.6 . .
H3A C3 H3B 108.7 . .
O4 C4 C3 105.7(4) . .
O4 C4 H4A 110.6 . .
C3 C4 H4A 110.6 . .
O4 C4 H4B 110.6 . .
C3 C4 H4B 110.6 . .
H4A C4 H4B 108.7 . .
O4 C5 C6 104.9(3) . .
O4 C5 H5A 110.8 . .
C6 C5 H5A 110.8 . .
O4 C5 H5B 110.8 . .
C6 C5 H5B 110.8 . .
H5A C5 H5B 108.8 . .
O5 C6 C5 110.1(3) . .
O5 C6 H6A 109.7 . .
C5 C6 H6A 109.7 . .
O5 C6 H6B 109.7 . .
C5 C6 H6B 109.7 . .
H6A C6 H6B 108.2 . .
O6 C7 O7 124.7(4) . .
O6 C7 C8 120.2(4) . .
O7 C7 C8 115.1(4) . .
C11 C8 C7 111.2(4) . .
C11 C8 C10 110.7(4) . .
C7 C8 C10 109.1(4) . .
C11 C8 C9 110.2(5) . .
C7 C8 C9 106.0(4) . .
C10 C8 C9 109.5(4) . .
C8 C9 H9A 109.5 . .
C8 C9 H9B 109.5 . .
H9A C9 H9B 109.5 . .
C8 C9 H9C 109.5 . .
H9A C9 H9C 109.5 . .
H9B C9 H9C 109.5 . .
C8 C10 H10A 109.5 . .
C8 C10 H10B 109.5 . .
H10A C10 H10B 109.5 . .
C8 C10 H10C 109.5 . .
H10A C10 H10C 109.5 . .
H10B C10 H10C 109.5 . .
C8 C11 H11A 109.5 . .
C8 C11 H11B 109.5 . .
H11A C11 H11B 109.5 . .
C8 C11 H11C 109.5 . .
H11A C11 H11C 109.5 . .
H11B C11 H11C 109.5 . .
O9 C12 O8 125.3(4) . .
O9 C12 C13 118.6(4) . .
O8 C12 C13 116.1(4) . .
C14 C13 C16 110.4(4) . .
C14 C13 C15 111.2(4) . .
C16 C13 C15 108.6(4) . .
C14 C13 C12 111.7(4) . .
C16 C13 C12 107.8(4) . .
C15 C13 C12 107.0(4) . .
C13 C14 H14A 109.5 . .
C13 C14 H14B 109.5 . .
H14A C14 H14B 109.5 . .
C13 C14 H14C 109.5 . .
H14A C14 H14C 109.5 . .
H14B C14 H14C 109.5 . .
C13 C15 H15A 109.5 . .
C13 C15 H15B 109.5 . .
H15A C15 H15B 109.5 . .
C13 C15 H15C 109.5 . .
H15A C15 H15C 109.5 . .
H15B C15 H15C 109.5 . .
C13 C16 H16A 109.5 . .
C13 C16 H16B 109.5 . .
H16A C16 H16B 109.5 . .
C13 C16 H16C 109.5 . .
H16A C16 H16C 109.5 . .
H16B C16 H16C 109.5 . .
N2 N1 Fe1 127.9(3) . .
N3 N2 N1 177.0(5) . .
Fe1 O1 Dy1 99.51(10) . .
Fe1 O1 Dy1 99.01(10) . 5_756
Dy1 O1 Dy1 113.48(10) . 5_756
Fe1 O1 H1 114.3 . .
Dy1 O1 H1 114.3 . .
Dy1 O1 H1 114.3 5_756 .
C1 O2 Fe1 120.5(2) . .
C1 O2 Dy1 117.9(3) . .
Fe1 O2 Dy1 102.93(10) . .
C2 O3 C3 117.1(3) . .
C2 O3 Dy1 110.1(2) . .
C3 O3 Dy1 116.7(2) . .
C4 O4 C5 116.5(3) . .
C4 O4 Dy1 117.5(2) . .
C5 O4 Dy1 109.4(2) . .
C6 O5 Fe1 121.3(2) . 5_756
C6 O5 Dy1 119.8(2) . .
Fe1 O5 Dy1 103.87(11) 5_756 .
C7 O6 Dy1 130.9(3) . .
C7 O7 Fe1 133.2(3) . .
C12 O8 Fe1 132.6(3) . 5_756
C12 O9 Dy1 129.7(3) . .

loop_
_geom_bond_atom_site_label_1
_geom_bond_atom_site_label_2
_geom_bond_distance
_geom_bond_site_symmetry_2
Fe1 N1 1.974(4) .
Fe1 O5 2.016(3) 5_756
Fe1 O2 2.043(3) .
Fe1 O7 2.046(3) .
Fe1 O8 2.067(3) 5_756
Fe1 O1 2.114(3) .
Fe1 Dy1 3.3900(9) 5_756
Fe1 Dy1 3.3956(8) .
Dy1 O5 2.285(3) .
Dy1 O2 2.294(3) .
Dy1 O1 2.331(3) .
Dy1 O1 2.340(3) 5_756
Dy1 O9 2.352(2) .
Dy1 O6 2.353(2) .
Dy1 O3 2.413(3) .
Dy1 O4 2.414(2) .
Dy1 Fe1 3.3901(9) 5_756
C1 O2 1.414(4) .
C1 C2 1.504(6) .
C1 H1A 0.9900 .
C1 H1B 0.9900 .
C2 O3 1.431(5) .
C2 H2A 0.9900 .
C2 H2B 0.9900 .
C3 O3 1.438(5) .
C3 C4 1.509(6) .
C3 H3A 0.9900 .
C3 H3B 0.9900 .
C4 O4 1.426(4) .
C4 H4A 0.9900 .
C4 H4B 0.9900 .
C5 O4 1.452(5) .
C5 C6 1.528(6) .
C5 H5A 0.9900 .
C5 H5B 0.9900 .
C6 O5 1.410(4) .
C6 H6A 0.9900 .
C6 H6B 0.9900 .
C7 O6 1.254(5) .
C7 O7 1.282(5) .
C7 C8 1.530(6) .
C8 C11 1.515(6) .
C8 C10 1.534(6) .
C8 C9 1.549(6) .
C9 H9A 0.9800 .
C9 H9B 0.9800 .
C9 H9C 0.9800 .
C10 H10A 0.9800 .
C10 H10B 0.9800 .
C10 H10C 0.9800 .
C11 H11A 0.9800 .
C11 H11B 0.9800 .
C11 H11C 0.9800 .
C12 O9 1.251(5) .
C12 O8 1.274(5) .
C12 C13 1.540(6) .
C13 C14 1.508(7) .
C13 C16 1.534(6) .
C13 C15 1.534(6) .
C14 H14A 0.9800 .
C14 H14B 0.9800 .
C14 H14C 0.9800 .
C15 H15A 0.9800 .
C15 H15B 0.9800 .
C15 H15C 0.9800 .
C16 H16A 0.9800 .
C16 H16B 0.9800 .
C16 H16C 0.9800 .
N1 N2 1.202(5) .
N2 N3 1.142(6) .
O1 Dy1 2.340(3) 5_756
O1 H1 1.0000 .
O5 Fe1 2.016(3) 5_756
O8 Fe1 2.067(3) 5_756
